data_4312183
loop_
_publ_author_name
'Koichiro Jitsukawa'
'Yoshiyuki Oka'
'Syuhei Yamaguchi'
'Hideki Masuda'

_publ_section_title
;
 Preparation, Structure Characterization, and Oxidation Activity of
 Ruthenium Complexes with Tripodal Ligands Bearing Noncovalent Interaction
 Sites
;
_journal_name_full 'Inorganic Chemistry'
_journal_page_first 8119
_journal_page_last 8129
_journal_paper_doi 10.1021/ic0494399
_journal_volume 43
_journal_year 2004
_chemical_formula_moiety 'C28 H42 Cl2 F6 N6 O P Ru '
_chemical_formula_sum 'C28 H42 Cl2 F6 N6 O P Ru'
_chemical_formula_weight 795.62
_space_group_IT_number 4
_symmetry_cell_setting monoclinic
_symmetry_Int_Tables_number 4
_symmetry_space_group_name_Hall 'P 2yb'
_symmetry_space_group_name_H-M 'P 1 21 1'
_cell_angle_alpha 90
_cell_angle_beta 102.78(2)
_cell_angle_gamma 90
_cell_formula_units_Z 2
_cell_length_a 8.697(3)
_cell_length_b 16.353(3)
_cell_length_c 12.652(4)
_cell_measurement_temperature 288.2
_cell_volume 1754.8(9)
_computing_cell_refinement PROCESS
_computing_data_collection PROCESS
_computing_data_reduction 'teXsan Ver. 1.11'
_computing_publication_material 'teXsan Ver. 1.11'
_computing_structure_refinement SHELXL97
_computing_structure_solution SIR92
_diffrn_measurement_device_type 'Rigaku RAXIS-II Imaging Plate'
_diffrn_measurement_method \w
_diffrn_radiation_type 'Mo K\a'
_diffrn_radiation_wavelength 0.7107
_diffrn_reflns_av_R_equivalents 0.000
_diffrn_reflns_limit_h_max 10
_diffrn_reflns_limit_h_min 0
_diffrn_reflns_limit_k_max 19
_diffrn_reflns_limit_k_min 0
_diffrn_reflns_limit_l_max 15
_diffrn_reflns_limit_l_min -15
_diffrn_reflns_number 2767
_diffrn_reflns_theta_max 25.91
_exptl_absorpt_coefficient_mu 0.708
_exptl_absorpt_correction_type none
_exptl_crystal_colour unknown
_exptl_crystal_density_diffrn 1.506
_exptl_crystal_density_method 'not measured'
_exptl_crystal_description unknown
_exptl_crystal_size_max 0.000
_exptl_crystal_size_mid 0.000
_exptl_crystal_size_min 0.000
_refine_diff_density_max 0.61
_refine_diff_density_min -1.43
_refine_ls_abs_structure_Flack 0.0(1)
_refine_ls_extinction_coef 0.0056
_refine_ls_extinction_expression Fc^*^=kFc[1+0.001xFc^2^\l^3^/sin(2\q)]^-1/4^
_refine_ls_extinction_method SHELXL
_refine_ls_goodness_of_fit_ref 1.056
_refine_ls_hydrogen_treatment noref
_refine_ls_number_parameters 407
_refine_ls_number_reflns 1971
_refine_ls_R_factor_gt 0.0844
_refine_ls_shift/su_max 0.3940
_refine_ls_structure_factor_coef Fsqd
_refine_ls_weighting_details 'w = 1/[\s^2^(Fo^2^) + (0.1000P)^2^+0.0000P] where P=(Fo^2^+2Fc^2^)/3'
_refine_ls_weighting_scheme calc
_refine_ls_wR_factor_ref 0.2174
_reflns_number_gt 1971
_reflns_number_total 2761
_reflns_threshold_expression >2.0sigma(I)
_cod_data_source_file ic0494399si20040430_063920.cif
_cod_data_source_block oka
_cod_depositor_comments
;
The following automatic conversions were performed:
data name '_geom_hbond_site_distance_dh' replaced with
'_geom_hbond_distance_DH' as specified in the replacement file
'/home/antanas/src/cod-tools/trunk/data/replacement-values/replacement_tags.lst'.

data
name '_geom_hbond_site_distance_ha' replaced with
'_geom_hbond_distance_HA' as specified in the replacement file
'/home/antanas/src/cod-tools/trunk/data/replacement-values/replacement_tags.lst'.

data
name '_geom_hbond_site_distance_da' replaced with
'_geom_hbond_distance_DA' as specified in the replacement file
'/home/antanas/src/cod-tools/trunk/data/replacement-values/replacement_tags.lst'.

Automatic conversion script
Id: cif_correct_tags 5005 2017-03-03 11:38:54Z antanas 
;
_cod_original_formula_sum 'C28 H42 Cl2 F6 N6 O P Ru '
_cod_database_code 4312183

loop_
_symmetry_equiv_pos_as_xyz
x,y,z
-x,1/2+y,-z

loop_
_atom_site_label
_atom_site_type_symbol
_atom_site_fract_x
_atom_site_fract_y
_atom_site_fract_z
_atom_site_U_iso_or_equiv
_atom_site_adp_type
_atom_site_occupancy
_atom_site_calc_flag
_atom_site_refinement_flags
_atom_site_disorder_assembly
_atom_site_disorder_group
Ru(1) Ru 0.4707(1) 0.2022(2) 0.63557(9) 0.0856(5) Uani 1.00 d . . .
Cl(1) Cl 0.2368(4) 0.2042(6) 0.7076(3) 0.096(1) Uani 1.00 d . . .
Cl(2) Cl 0.2962(4) 0.2035(7) 0.4654(3) 0.108(1) Uani 1.00 d . . .
P(11) P 0.3541(5) 0.2000(7) 1.1242(4) 0.106(1) Uani 1.00 d . . .
F(11) F 0.237(3) 0.136(1) 1.141(2) 0.171(8) Uani 1.00 d . . .
F(12) F 0.252(3) 0.269(1) 1.163(3) 0.20(1) Uani 1.00 d . . .
F(13) F 0.446(2) 0.186(2) 1.245(1) 0.22(1) Uani 1.00 d . . .
F(14) F 0.461(3) 0.132(1) 1.093(2) 0.166(9) Uani 1.00 d . . .
F(15) F 0.265(2) 0.213(2) 1.0043(10) 0.174(7) Uani 1.00 d . . .
F(16) F 0.474(2) 0.269(1) 1.099(2) 0.148(7) Uani 1.00 d . . .
O(1W) O 0.034(2) 0.338(2) 0.511(2) 0.206(9) Uani 1.00 d . . .
N(1) N 0.665(1) 0.207(2) 0.5709(9) 0.082(3) Uani 1.00 d . . .
N(2A) N 0.539(2) 0.076(1) 0.640(2) 0.086(6) Uani 1.00 d . . .
N(2B) N 0.502(2) 0.331(1) 0.632(1) 0.066(4) Uani 1.00 d . . .
N(2C) N 0.635(1) 0.2138(9) 0.7817(9) 0.067(3) Uani 1.00 d . . .
N(3A) N 0.395(3) 0.036(1) 0.767(2) 0.106(8) Uani 1.00 d . . .
N(3B) N 0.387(2) 0.372(2) 0.770(2) 0.099(7) Uani 1.00 d . . .
C(1A) C 0.647(3) 0.126(2) 0.501(2) 0.104(9) Uani 1.00 d . . .
C(1B) C 0.651(3) 0.278(2) 0.509(2) 0.094(8) Uani 1.00 d . . .
C(1C) C 0.811(2) 0.208(2) 0.657(1) 0.098(5) Uani 1.00 d . . .
C(2A) C 0.623(2) 0.057(2) 0.569(2) 0.084(6) Uani 1.00 d . . .
C(2B) C 0.616(4) 0.348(1) 0.578(3) 0.114(10) Uani 1.00 d . . .
C(2C) C 0.786(1) 0.206(2) 0.770(1) 0.079(4) Uani 1.00 d . . .
C(3A) C 0.693(2) -0.025(1) 0.574(2) 0.093(8) Uani 1.00 d . . .
C(3B) C 0.690(3) 0.414(2) 0.581(2) 0.12(1) Uani 1.00 d . . .
C(3C) C 0.908(2) 0.207(2) 0.858(1) 0.087(4) Uani 1.00 d . . .
C(4A) C 0.667(3) -0.079(1) 0.652(2) 0.086(7) Uani 1.00 d . . .
C(4B) C 0.655(4) 0.484(2) 0.632(3) 0.13(1) Uani 1.00 d . . .
C(4C) C 0.881(2) 0.203(2) 0.962(1) 0.107(5) Uani 1.00 d . . .
C(5A) C 0.572(4) -0.059(2) 0.710(2) 0.105(9) Uani 1.00 d . . .
C(5B) C 0.551(3) 0.472(1) 0.704(2) 0.091(7) Uani 1.00 d . . .
C(5C) C 0.729(2) 0.197(2) 0.974(1) 0.091(4) Uani 1.00 d . . .
C(6A) C 0.500(3) 0.018(1) 0.705(2) 0.075(6) Uani 1.00 d . . .
C(6B) C 0.473(3) 0.392(2) 0.704(2) 0.089(8) Uani 1.00 d . . .
C(6C) C 0.605(2) 0.200(2) 0.877(1) 0.098(5) Uani 1.00 d . . .
C(7A) C 0.385(3) -0.015(2) 0.860(2) 0.104(8) Uani 1.00 d . . .
C(7B) C 0.347(3) 0.413(2) 0.857(2) 0.089(7) Uani 1.00 d . . .
C(8A) C 0.210(4) -0.053(2) 0.847(3) 0.14(1) Uani 1.00 d . . .
C(8B) C 0.197(3) 0.458(2) 0.838(2) 0.095(8) Uani 1.00 d . . .
C(9A) C 0.078(4) 0.019(2) 0.816(3) 0.15(1) Uani 1.00 d . . .
C(9B) C 0.174(5) 0.521(3) 0.752(4) 0.21(2) Uani 1.00 d . . .
C(10A) C 0.188(4) -0.094(2) 0.952(3) 0.18(2) Uani 1.00 d . . .
C(10B) C 0.195(3) 0.495(2) 0.946(4) 0.18(2) Uani 1.00 d . . .
C(11A) C 0.185(3) -0.118(2) 0.757(4) 0.14(1) Uani 1.00 d . . .
C(11B) C 0.075(4) 0.395(2) 0.810(3) 0.14(2) Uani 1.00 d . . .
H(1) H 0.3335 0.0912 0.7576 0.1255 Uiso 1.00 calc . . .
H(2) H 0.5611 0.1356 0.4352 0.1335 Uiso 1.00 calc . . .
H(3) H 0.7418 0.1215 0.4678 0.1335 Uiso 1.00 calc . . .
H(4) H 0.7649 -0.0393 0.5336 0.0997 Uiso 1.00 calc . . .
H(5) H 0.7153 -0.1315 0.6559 0.1064 Uiso 1.00 calc . . .
H(6) H 0.5525 -0.1012 0.7563 0.1211 Uiso 1.00 calc . . .
H(7) H 0.4494 -0.0607 0.8618 0.1129 Uiso 1.00 calc . . .
H(8) H 0.4025 0.0117 0.9272 0.1129 Uiso 1.00 calc . . .
H(9) H 0.0958 0.0529 0.8794 0.1667 Uiso 1.00 calc . . .
H(10) H 0.0802 0.0470 0.7551 0.1667 Uiso 1.00 calc . . .
H(11) H -0.0288 -0.0049 0.8106 0.1667 Uiso 1.00 calc . . .
H(12) H 0.0900 -0.1301 0.9303 0.2207 Uiso 1.00 calc . . .
H(13) H 0.2720 -0.1395 0.9546 0.2207 Uiso 1.00 calc . . .
H(14) H 0.1966 -0.0653 1.0005 0.2207 Uiso 1.00 calc . . .
H(15) H 0.0793 -0.1465 0.7440 0.1461 Uiso 1.00 calc . . .
H(16) H 0.1784 -0.0947 0.6806 0.1461 Uiso 1.00 calc . . .
H(17) H 0.2612 -0.1560 0.7686 0.1461 Uiso 1.00 calc . . .
H(18) H 0.3209 0.3304 0.7429 0.1186 Uiso 1.00 calc . . .
H(19) H 0.7440 0.2917 0.4870 0.1092 Uiso 1.00 calc . . .
H(20) H 0.5643 0.2760 0.4490 0.1092 Uiso 1.00 calc . . .
H(21) H 0.7692 0.4184 0.5347 0.1414 Uiso 1.00 calc . . .
H(22) H 0.7202 0.5293 0.6314 0.1715 Uiso 1.00 calc . . .
H(23) H 0.5326 0.5163 0.7520 0.1055 Uiso 1.00 calc . . .
H(24) H 0.3485 0.3666 0.9155 0.1389 Uiso 1.00 calc . . .
H(25) H 0.4458 0.4433 0.8992 0.1389 Uiso 1.00 calc . . .
H(26) H 0.2655 0.5686 0.7990 0.2314 Uiso 1.00 calc . . .
H(27) H 0.1942 0.5114 0.7028 0.2314 Uiso 1.00 calc . . .
H(28) H 0.0851 0.5535 0.7681 0.2314 Uiso 1.00 calc . . .
H(29) H 0.2821 0.5195 0.9929 0.1542 Uiso 1.00 calc . . .
H(30) H 0.0999 0.5221 0.9556 0.1542 Uiso 1.00 calc . . .
H(31) H 0.1835 0.4419 1.0022 0.1542 Uiso 1.00 calc . . .
H(32) H -0.0285 0.4101 0.7891 0.1533 Uiso 1.00 calc . . .
H(33) H 0.0965 0.3607 0.7455 0.1533 Uiso 1.00 calc . . .
H(34) H 0.0831 0.3504 0.8650 0.1533 Uiso 1.00 calc . . .
H(35) H 0.8826 0.1699 0.6453 0.1089 Uiso 1.00 calc . . .
H(36) H 0.8595 0.2638 0.6482 0.1089 Uiso 1.00 calc . . .
H(37) H 1.0105 0.2209 0.8430 0.0953 Uiso 1.00 calc . . .
H(38) H 0.9740 0.1997 1.0249 0.1326 Uiso 1.00 calc . . .
H(39) H 0.7030 0.1880 1.0471 0.1135 Uiso 1.00 calc . . .
H(40) H 0.4941 0.2023 0.8834 0.1150 Uiso 1.00 calc . . .

loop_
_atom_site_aniso_label
_atom_site_aniso_U_11
_atom_site_aniso_U_22
_atom_site_aniso_U_33
_atom_site_aniso_U_12
_atom_site_aniso_U_13
_atom_site_aniso_U_23
Ru(1) 0.0698(7) 0.0957(9) 0.0961(8) -0.005(1) 0.0289(5) -0.006(1)
Cl(1) 0.077(2) 0.098(2) 0.121(3) 0.010(5) 0.038(2) -0.015(5)
Cl(2) 0.091(2) 0.125(3) 0.109(3) -0.006(5) 0.022(2) 0.031(5)
P(11) 0.090(3) 0.122(3) 0.110(3) 0.000(6) 0.033(2) -0.038(5)
F(11) 0.12(1) 0.16(2) 0.24(2) -0.04(1) 0.06(1) 0.00(1)
F(12) 0.18(2) 0.14(2) 0.34(3) -0.02(2) 0.17(2) -0.07(2)
F(13) 0.18(1) 0.36(3) 0.113(8) 0.11(2) 0.033(8) 0.02(2)
F(14) 0.16(2) 0.17(2) 0.19(2) 0.00(1) 0.09(1) -0.08(1)
F(15) 0.155(10) 0.22(2) 0.129(8) -0.03(2) -0.003(7) 0.05(2)
F(16) 0.10(1) 0.12(1) 0.23(2) -0.020(9) 0.06(1) -0.06(1)
O(1W) 0.14(2) 0.25(2) 0.25(2) 0.02(2) 0.08(2) 0.01(2)
N(1) 0.073(6) 0.089(8) 0.089(7) 0.00(1) 0.030(5) -0.03(1)
N(2A) 0.07(1) 0.08(1) 0.10(1) -0.003(9) 0.005(9) -0.029(10)
N(2B) 0.036(7) 0.082(9) 0.09(1) -0.008(5) 0.031(7) -0.004(7)
N(2C) 0.075(6) 0.041(8) 0.084(6) 0.001(5) 0.014(5) 0.000(7)
N(3A) 0.15(2) 0.07(1) 0.12(2) 0.01(1) 0.07(1) 0.03(1)
N(3B) 0.06(1) 0.11(2) 0.13(2) 0.00(1) 0.03(1) -0.02(1)
C(1A) 0.09(2) 0.10(2) 0.11(2) -0.01(1) 0.00(1) 0.02(1)
C(1B) 0.07(1) 0.11(2) 0.11(2) 0.00(1) 0.05(1) 0.06(1)
C(1C) 0.079(9) 0.11(1) 0.11(1) 0.03(2) 0.045(8) 0.03(2)
C(2A) 0.06(1) 0.13(2) 0.06(1) -0.01(1) 0.021(9) 0.01(1)
C(2B) 0.17(3) 0.05(1) 0.14(2) -0.01(1) 0.06(2) 0.00(1)
C(2C) 0.054(6) 0.081(8) 0.102(9) 0.01(1) 0.020(6) -0.06(1)
C(3A) 0.047(9) 0.09(1) 0.13(2) 0.022(9) -0.010(9) -0.08(1)
C(3B) 0.13(2) 0.09(2) 0.15(2) 0.01(1) 0.06(2) -0.04(2)
C(3C) 0.076(8) 0.083(10) 0.108(10) -0.02(1) 0.031(7) 0.00(2)
C(4A) 0.09(2) 0.07(1) 0.10(1) -0.01(1) 0.02(1) 0.03(1)
C(4B) 0.09(2) 0.12(2) 0.17(3) -0.01(2) 0.02(2) 0.07(2)
C(4C) 0.082(10) 0.13(1) 0.11(1) 0.04(2) 0.010(8) 0.01(2)
C(5A) 0.09(2) 0.14(2) 0.09(2) 0.00(2) 0.02(1) 0.02(1)
C(5B) 0.09(2) 0.06(1) 0.13(2) -0.006(10) 0.04(1) 0.00(1)
C(5C) 0.10(1) 0.074(10) 0.104(10) -0.01(2) 0.038(8) -0.01(2)
C(6A) 0.05(1) 0.08(1) 0.09(2) 0.004(9) 0.015(10) -0.01(1)
C(6B) 0.07(1) 0.11(2) 0.09(2) 0.03(1) 0.02(1) 0.00(1)
C(6C) 0.079(8) 0.11(1) 0.11(1) 0.02(1) 0.016(8) 0.08(1)
C(7A) 0.07(1) 0.10(2) 0.14(2) 0.02(1) 0.03(1) -0.01(1)
C(7B) 0.07(1) 0.10(2) 0.09(1) -0.02(1) 0.021(10) -0.03(1)
C(8A) 0.10(2) 0.10(2) 0.25(4) 0.02(1) 0.06(2) -0.05(2)
C(8B) 0.09(2) 0.13(2) 0.08(1) 0.01(1) 0.04(1) -0.05(1)
C(9A) 0.09(2) 0.18(3) 0.18(3) 0.06(2) 0.04(2) 0.03(2)
C(9B) 0.18(4) 0.26(5) 0.23(4) 0.12(3) 0.10(3) 0.12(4)
C(10A) 0.21(3) 0.17(3) 0.20(3) 0.06(2) 0.14(2) 0.16(2)
C(10B) 0.08(2) 0.18(3) 0.30(5) 0.04(2) 0.07(2) 0.05(3)
C(11A) 0.08(2) 0.11(2) 0.22(4) -0.01(1) 0.01(2) -0.03(2)
C(11B) 0.09(2) 0.11(2) 0.23(4) 0.02(1) 0.05(2) -0.08(2)

loop_
_atom_type_symbol
_atom_type_description
_atom_type_scat_dispersion_real
_atom_type_scat_dispersion_imag
_atom_type_scat_source
Ru Ru -1.259 0.836
;International Tables for Crystallography
(1992, Vol. C, Tables 4.2.6.8 and 6.1.1.4)
;
Cl Cl 0.148 0.159
;International Tables for Crystallography
(1992, Vol. C, Tables 4.2.6.8 and 6.1.1.4)
;
N N 0.006 0.003
;International Tables for Crystallography
(1992, Vol. C, Tables 4.2.6.8 and 6.1.1.4)
;
C C 0.003 0.002
;International Tables for Crystallography
(1992, Vol. C, Tables 4.2.6.8 and 6.1.1.4)
;
H H 0.000 0.000
;International Tables for Crystallography
(1992, Vol. C, Table 6.1.1.4)
;
P P 0.102 0.094
;International Tables for Crystallography
(1992, Vol. C, Tables 4.2.6.8 and 6.1.1.4)
;
F F 0.017 0.010
;International Tables for Crystallography
(1992, Vol. C, Tables 4.2.6.8 and 6.1.1.4)
;
O O 0.011 0.006
;International Tables for Crystallography
(1992, Vol. C, Tables 4.2.6.8 and 6.1.1.4)
;

loop_
_geom_angle_atom_site_label_1
_geom_angle_atom_site_label_2
_geom_angle_atom_site_label_3
_geom_angle
_geom_angle_site_symmetry_1
_geom_angle_site_symmetry_2
_geom_angle_site_symmetry_3
_geom_angle_publ_flag
Cl(1) Ru(1) Cl(2) 85.3(1) . . . yes
Cl(1) Ru(1) N(1) 176.8(7) . . . yes
Cl(1) Ru(1) N(2A) 104.9(6) . . . yes
Cl(1) Ru(1) N(2B) 96.6(5) . . . yes
Cl(1) Ru(1) N(2C) 97.7(3) . . . yes
Cl(2) Ru(1) N(1) 93.3(3) . . . yes
Cl(2) Ru(1) N(2A) 98.9(6) . . . yes
Cl(2) Ru(1) N(2B) 91.9(5) . . . yes
Cl(2) Ru(1) N(2C) 173.5(5) . . . yes
N(1) Ru(1) N(2A) 78.1(10) . . . yes
N(1) Ru(1) N(2B) 80.6(9) . . . yes
N(1) Ru(1) N(2C) 83.5(4) . . . yes
N(2A) Ru(1) N(2B) 156.6(7) . . . yes
N(2A) Ru(1) N(2C) 86.0(6) . . . yes
N(2B) Ru(1) N(2C) 82.0(6) . . . yes
F(11) P(11) F(12) 90(1) . . . yes
F(11) P(11) F(13) 88(1) . . . yes
F(11) P(11) F(14) 89(1) . . . yes
F(11) P(11) F(15) 91(1) . . . yes
F(11) P(11) F(16) 176(1) . . . yes
F(12) P(11) F(13) 90(1) . . . yes
F(12) P(11) F(14) 176(1) . . . yes
F(12) P(11) F(15) 90(1) . . . yes
F(12) P(11) F(16) 89(1) . . . yes
F(13) P(11) F(14) 86(1) . . . yes
F(13) P(11) F(15) 179(1) . . . yes
F(13) P(11) F(16) 94(1) . . . yes
F(14) P(11) F(15) 92(1) . . . yes
F(14) P(11) F(16) 90(1) . . . yes
F(15) P(11) F(16) 85(1) . . . yes
Ru(1) N(1) C(1A) 101(1) . . . yes
Ru(1) N(1) C(1B) 106(1) . . . yes
Ru(1) N(1) C(1C) 110.9(9) . . . yes
C(1A) N(1) C(1B) 113(1) . . . yes
C(1A) N(1) C(1C) 113(2) . . . yes
C(1B) N(1) C(1C) 110(2) . . . yes
Ru(1) N(2A) C(2A) 114(1) . . . yes
Ru(1) N(2A) C(6A) 125(1) . . . yes
C(2A) N(2A) C(6A) 119(2) . . . yes
Ru(1) N(2B) C(2B) 109(1) . . . yes
Ru(1) N(2B) C(6B) 130(1) . . . yes
C(2B) N(2B) C(6B) 115(1) . . . yes
Ru(1) N(2C) C(2C) 112.5(9) . . . yes
Ru(1) N(2C) C(6C) 124.3(9) . . . yes
C(2C) N(2C) C(6C) 118(1) . . . yes
C(6A) N(3A) C(7A) 120(2) . . . yes
C(6B) N(3B) C(7B) 131(2) . . . yes
N(1) C(1A) C(2A) 109(2) . . . yes
N(1) C(1B) C(2B) 108(2) . . . yes
N(1) C(1C) C(2C) 114(1) . . . yes
N(2A) C(2A) C(1A) 112(2) . . . yes
N(2A) C(2A) C(3A) 118(2) . . . yes
C(1A) C(2A) C(3A) 128(2) . . . yes
N(2B) C(2B) C(1B) 113(2) . . . yes
N(2B) C(2B) C(3B) 126(2) . . . yes
C(1B) C(2B) C(3B) 120(3) . . . yes
N(2C) C(2C) C(1C) 116(1) . . . yes
N(2C) C(2C) C(3C) 120(1) . . . yes
C(1C) C(2C) C(3C) 122(1) . . . yes
C(2A) C(3A) C(4A) 119(2) . . . yes
C(2B) C(3B) C(4B) 123(3) . . . yes
C(2C) C(3C) C(4C) 121(1) . . . yes
C(3A) C(4A) C(5A) 119(2) . . . yes
C(3B) C(4B) C(5B) 115(2) . . . yes
C(3C) C(4C) C(5C) 118(1) . . . yes
C(4A) C(5A) C(6A) 122(2) . . . yes
C(4B) C(5B) C(6B) 118(2) . . . yes
C(4C) C(5C) C(6C) 117(1) . . . yes
N(2A) C(6A) N(3A) 119(2) . . . yes
N(2A) C(6A) C(5A) 119(2) . . . yes
N(3A) C(6A) C(5A) 120(2) . . . yes
N(2B) C(6B) N(3B) 116(2) . . . yes
N(2B) C(6B) C(5B) 118(2) . . . yes
N(3B) C(6B) C(5B) 124(2) . . . yes
N(2C) C(6C) C(5C) 121(1) . . . yes
N(3A) C(7A) C(8A) 111(2) . . . yes
N(3B) C(7B) C(8B) 118(1) . . . yes
C(7A) C(8A) C(9A) 110(2) . . . yes
C(7A) C(8A) C(10A) 112(2) . . . yes
C(7A) C(8A) C(11A) 108(2) . . . yes
C(9A) C(8A) C(10A) 107(3) . . . yes
C(9A) C(8A) C(11A) 109(2) . . . yes
C(10A) C(8A) C(11A) 108(2) . . . yes
C(7B) C(8B) C(9B) 116(2) . . . yes
C(7B) C(8B) C(10B) 103(1) . . . yes
C(7B) C(8B) C(11B) 105(2) . . . yes
C(9B) C(8B) C(10B) 111(3) . . . yes
C(9B) C(8B) C(11B) 110(2) . . . yes
C(10B) C(8B) C(11B) 110(2) . . . yes

loop_
_geom_bond_atom_site_label_1
_geom_bond_atom_site_label_2
_geom_bond_distance
_geom_bond_site_symmetry_1
_geom_bond_site_symmetry_2
_geom_bond_publ_flag
Ru(1) Cl(1) 2.407(4) . . yes
Ru(1) Cl(2) 2.344(4) . . yes
Ru(1) N(1) 2.04(1) . . yes
Ru(1) N(2A) 2.14(2) . . yes
Ru(1) N(2B) 2.12(2) . . yes
Ru(1) N(2C) 2.079(10) . . yes
P(11) F(11) 1.51(3) . . yes
P(11) F(12) 1.58(3) . . yes
P(11) F(13) 1.57(1) . . yes
P(11) F(14) 1.56(3) . . yes
P(11) F(15) 1.56(1) . . yes
P(11) F(16) 1.61(2) . . yes
N(1) C(1A) 1.58(4) . . yes
N(1) C(1B) 1.40(4) . . yes
N(1) C(1C) 1.48(2) . . yes
N(2A) C(2A) 1.32(3) . . yes
N(2A) C(6A) 1.34(3) . . yes
N(2B) C(2B) 1.36(4) . . yes
N(2B) C(6B) 1.41(3) . . yes
N(2C) C(2C) 1.36(2) . . yes
N(2C) C(6C) 1.31(2) . . yes
N(3A) C(6A) 1.35(4) . . yes
N(3A) C(7A) 1.47(4) . . yes
N(3B) C(6B) 1.28(4) . . yes
N(3B) C(7B) 1.41(4) . . yes
C(1A) C(2A) 1.46(4) . . yes
C(1B) C(2B) 1.51(4) . . yes
C(1C) C(2C) 1.49(2) . . yes
C(2A) C(3A) 1.46(4) . . yes
C(2B) C(3B) 1.25(4) . . yes
C(2C) C(3C) 1.36(2) . . yes
C(3A) C(4A) 1.37(4) . . yes
C(3B) C(4B) 1.38(4) . . yes
C(3C) C(4C) 1.38(2) . . yes
C(4A) C(5A) 1.27(4) . . yes
C(4B) C(5B) 1.43(5) . . yes
C(4C) C(5C) 1.37(2) . . yes
C(5A) C(6A) 1.41(4) . . yes
C(5B) C(6B) 1.46(4) . . yes
C(5C) C(6C) 1.45(2) . . yes
C(7A) C(8A) 1.61(4) . . yes
C(7B) C(8B) 1.47(4) . . yes
C(8A) C(9A) 1.63(5) . . yes
C(8A) C(10A) 1.54(5) . . yes
C(8A) C(11A) 1.54(5) . . yes
C(8B) C(9B) 1.48(6) . . yes
C(8B) C(10B) 1.49(5) . . yes
C(8B) C(11B) 1.47(4) . . yes

loop_
_geom_contact_atom_site_label_1
_geom_contact_atom_site_label_2
_geom_contact_distance
_geom_contact_site_symmetry_1
_geom_contact_site_symmetry_2
_geom_contact_publ_flag
Cl(2) F(13) 3.34(2) . 1_554 ?
F(11) C(4C) 3.58(3) . 1_455 ?
F(11) C(5B) 3.59(3) . 2_647 ?
F(12) C(4A) 3.39(4) . 2_657 ?
F(12) C(5A) 3.42(4) . 2_657 ?
F(13) C(1A) 3.47(3) . 1_556 ?
F(13) C(5B) 3.57(5) . 2_647 ?
F(15) C(3C) 3.24(2) . 1_455 ?
F(15) C(4C) 3.26(2) . 1_455 ?
O(1W) C(1B) 3.46(3) . 1_455 ?
O(1W) C(3B) 3.52(4) . 1_455 ?
O(1W) C(11A) 3.57(5) . 2_556 ?
O(1W) C(3A) 3.60(3) . 2_656 ?
C(2A) C(4B) 3.32(4) . 2_646 ?
C(2B) C(4A) 3.57(4) . 2_656 ?
C(2B) C(3A) 3.60(3) . 2_656 ?
C(3A) C(4B) 3.53(4) . 2_646 ?
C(3C) C(11B) 3.51(4) . 1_655 ?
C(3C) C(9A) 3.52(5) . 1_655 ?
C(4C) C(10A) 3.57(5) . 2_657 ?
C(5C) C(10B) 3.48(5) . 2_647 ?
C(5C) C(10A) 3.57(5) . 2_657 ?

loop_
_geom_hbond_atom_site_label_D
_geom_hbond_atom_site_label_H
_geom_hbond_atom_site_label_A
_geom_hbond_site_symmetry_D
_geom_hbond_site_symmetry_H
_geom_hbond_site_symmetry_A
_geom_hbond_distance_DH
_geom_hbond_distance_HA
_geom_hbond_distance_DA
_geom_hbond_angle_DHA
_geom_hbond_publ_flag
N(3A) H(1) Cl(1) . . . 1.044 2.071 3.09(2) 165.789 no
N(3A) H(1) N(2C) . . . 1.044 3.260 3.56(2) 97.822 no
N(3B) H(18) Cl(1) . . . 0.909 2.202 3.07(2) 158.667 no

loop_
_geom_torsion_atom_site_label_1
_geom_torsion_atom_site_label_2
_geom_torsion_atom_site_label_3
_geom_torsion_atom_site_label_4
_geom_torsion
_geom_torsion_site_symmetry_1
_geom_torsion_site_symmetry_2
_geom_torsion_site_symmetry_3
_geom_torsion_site_symmetry_4
_geom_torsion_publ_flag
Ru(1) N(1) C(1A) C(2A) -52(1) . . . . yes
Ru(1) N(1) C(1B) C(2B) 50(2) . . . . yes
Ru(1) N(1) C(1C) C(2C) 0(3) . . . . yes
Ru(1) N(2A) C(2A) C(1A) 0(2) . . . . yes
Ru(1) N(2A) C(2A) C(3A) 172(1) . . . . yes
Ru(1) N(2A) C(6A) N(3A) 6(3) . . . . yes
Ru(1) N(2A) C(6A) C(5A) -170(1) . . . . yes
Ru(1) N(2B) C(2B) C(1B) 17(2) . . . . yes
Ru(1) N(2B) C(2B) C(3B) -162(2) . . . . yes
Ru(1) N(2B) C(6B) N(3B) -14(3) . . . . yes
Ru(1) N(2B) C(6B) C(5B) 159(1) . . . . yes
Ru(1) N(2C) C(2C) C(1C) 12(2) . . . . yes
Ru(1) N(2C) C(2C) C(3C) -176(2) . . . . yes
Ru(1) N(2C) C(6C) C(5C) 170(1) . . . . yes
Cl(1) Ru(1) N(1) C(1A) -122(8) . . . . yes
Cl(1) Ru(1) N(1) C(1B) -3(9) . . . . yes
Cl(1) Ru(1) N(1) C(1C) 116(7) . . . . yes
Cl(1) Ru(1) N(2A) C(2A) 154(1) . . . . yes
Cl(1) Ru(1) N(2A) C(6A) -22(1) . . . . yes
Cl(1) Ru(1) N(2B) C(2B) -170(1) . . . . yes
Cl(1) Ru(1) N(2B) C(6B) 35(1) . . . . yes
Cl(1) Ru(1) N(2C) C(2C) 173(1) . . . . yes
Cl(1) Ru(1) N(2C) C(6C) 17(1) . . . . yes
Cl(2) Ru(1) N(1) C(1A) -60(1) . . . . yes
Cl(2) Ru(1) N(1) C(1B) 58(1) . . . . yes
Cl(2) Ru(1) N(1) C(1C) 179(2) . . . . yes
Cl(2) Ru(1) N(2A) C(2A) 67(1) . . . . yes
Cl(2) Ru(1) N(2A) C(6A) -109(1) . . . . yes
Cl(2) Ru(1) N(2B) C(2B) -85(1) . . . . yes
Cl(2) Ru(1) N(2B) C(6B) 120(1) . . . . yes
Cl(2) Ru(1) N(2C) C(2C) -69(3) . . . . yes
Cl(2) Ru(1) N(2C) C(6C) 134(3) . . . . yes
N(1) Ru(1) N(2A) C(2A) -24(1) . . . . yes
N(1) Ru(1) N(2A) C(6A) 158(1) . . . . yes
N(1) Ru(1) N(2B) C(2B) 7(1) . . . . yes
N(1) Ru(1) N(2B) C(6B) -146(1) . . . . yes
N(1) Ru(1) N(2C) C(2C) -9(1) . . . . yes
N(1) Ru(1) N(2C) C(6C) -165(1) . . . . yes
N(1) C(1A) C(2A) N(2A) 35(2) . . . . yes
N(1) C(1A) C(2A) C(3A) -137(2) . . . . yes
N(1) C(1B) C(2B) N(2B) -46(2) . . . . yes
N(1) C(1B) C(2B) C(3B) 133(2) . . . . yes
N(1) C(1C) C(2C) N(2C) -8(4) . . . . yes
N(1) C(1C) C(2C) C(3C) -179(2) . . . . yes
N(2A) Ru(1) N(1) C(1A) 38(1) . . . . yes
N(2A) Ru(1) N(1) C(1B) 157(1) . . . . yes
N(2A) Ru(1) N(1) C(1C) -82(2) . . . . yes
N(2A) Ru(1) N(2B) C(2B) 32(2) . . . . yes
N(2A) Ru(1) N(2B) C(6B) -121(2) . . . . yes
N(2A) Ru(1) N(2C) C(2C) 68(1) . . . . yes
N(2A) Ru(1) N(2C) C(6C) -87(1) . . . . yes
N(2A) C(2A) C(3A) C(4A) 1(2) . . . . yes
N(2A) C(6A) N(3A) C(7A) -161(2) . . . . yes
N(2A) C(6A) C(5A) C(4A) -4(3) . . . . yes
N(2B) Ru(1) N(1) C(1A) -151(1) . . . . yes
N(2B) Ru(1) N(1) C(1B) -32(1) . . . . yes
N(2B) Ru(1) N(1) C(1C) 87(2) . . . . yes
N(2B) Ru(1) N(2A) C(2A) -49(2) . . . . yes
N(2B) Ru(1) N(2A) C(6A) 133(1) . . . . yes
N(2B) Ru(1) N(2C) C(2C) -91(1) . . . . yes
N(2B) Ru(1) N(2C) C(6C) 113(1) . . . . yes
N(2B) C(2B) C(3B) C(4B) -7(4) . . . . yes
N(2B) C(6B) N(3B) C(7B) 173(2) . . . . yes
N(2B) C(6B) C(5B) C(4B) 0(3) . . . . yes
N(2C) Ru(1) N(1) C(1A) 125(1) . . . . yes
N(2C) Ru(1) N(1) C(1B) -115(1) . . . . yes
N(2C) Ru(1) N(1) C(1C) 4(2) . . . . yes
N(2C) Ru(1) N(2A) C(2A) -108(1) . . . . yes
N(2C) Ru(1) N(2A) C(6A) 74(1) . . . . yes
N(2C) Ru(1) N(2B) C(2B) 92(1) . . . . yes
N(2C) Ru(1) N(2B) C(6B) -61(1) . . . . yes
N(2C) C(2C) C(3C) C(4C) 10(4) . . . . yes
N(2C) C(6C) C(5C) C(4C) -4(4) . . . . yes
N(3A) C(6A) N(2A) C(2A) -170(2) . . . . yes
N(3A) C(6A) C(5A) C(4A) 178(2) . . . . yes
N(3A) C(7A) C(8A) C(9A) -49(3) . . . . yes
N(3A) C(7A) C(8A) C(10A) -169(2) . . . . yes
N(3A) C(7A) C(8A) C(11A) 70(3) . . . . yes
N(3B) C(6B) N(2B) C(2B) -167(2) . . . . yes
N(3B) C(6B) C(5B) C(4B) 174(2) . . . . yes
N(3B) C(7B) C(8B) C(9B) -56(3) . . . . yes
N(3B) C(7B) C(8B) C(10B) -179(2) . . . . yes
N(3B) C(7B) C(8B) C(11B) 64(3) . . . . yes
C(1A) N(1) C(1B) C(2B) 161(1) . . . . yes
C(1A) N(1) C(1C) C(2C) -113(2) . . . . yes
C(1A) C(2A) N(2A) C(6A) 176(1) . . . . yes
C(1A) C(2A) C(3A) C(4A) 173(2) . . . . yes
C(1B) N(1) C(1A) C(2A) -165(1) . . . . yes
C(1B) N(1) C(1C) C(2C) 118(2) . . . . yes
C(1B) C(2B) N(2B) C(6B) 175(1) . . . . yes
C(1B) C(2B) C(3B) C(4B) 172(2) . . . . yes
C(1C) N(1) C(1A) C(2A) 66(2) . . . . yes
C(1C) N(1) C(1B) C(2B) -70(2) . . . . yes
C(1C) C(2C) N(2C) C(6C) 169(2) . . . . yes
C(1C) C(2C) C(3C) C(4C) -178(3) . . . . yes
C(2A) N(2A) C(6A) C(5A) 12(3) . . . . yes
C(2A) C(3A) C(4A) C(5A) 6(3) . . . . yes
C(2B) N(2B) C(6B) C(5B) 7(3) . . . . yes
C(2B) C(3B) C(4B) C(5B) 14(4) . . . . yes
C(2C) N(2C) C(6C) C(5C) 16(3) . . . . yes
C(2C) C(3C) C(4C) C(5C) 0(5) . . . . yes
C(3A) C(2A) N(2A) C(6A) -10(2) . . . . yes
C(3A) C(4A) C(5A) C(6A) -4(3) . . . . yes
C(3B) C(2B) N(2B) C(6B) -4(3) . . . . yes
C(3B) C(4B) C(5B) C(6B) -9(3) . . . . yes
C(3C) C(2C) N(2C) C(6C) -19(3) . . . . yes
C(3C) C(4C) C(5C) C(6C) -3(5) . . . . yes
C(5A) C(6A) N(3A) C(7A) 15(3) . . . . yes
C(5B) C(6B) N(3B) C(7B) -1(4) . . . . yes
C(6A) N(3A) C(7A) C(8A) -120(2) . . . . yes
C(6B) N(3B) C(7B) C(8B) 95(3) . . . . yes
C(6B) N(3B) C(7B) C(8B) 95(3) . . . . yes
